data_4076675
loop_
_publ_author_name
'M\"uller, Christian'
'Lachicotte, Rene J.'
'Jones, William D.'

_publ_section_title
;
 Chelating P,N versus P,P Ligands:&#x00A0; Differing Reactivity of
 Donor-Stabilized Pt(\h2-PhC&#x22EE;CPh) Complexes Toward
 Diphenylacetylene
;
_journal_issue 6
_journal_name_full Organometallics
_journal_page_first 1118
_journal_paper_doi 10.1021/om010924a
_journal_volume 21
_journal_year 2002
_chemical_formula_sum 'C24.5 H35 Cl N P Pt'
_chemical_formula_weight 605.04
_chemical_name_common (P-N)Pt(PhCCPh)
_chemical_name_systematic
; 
? 
;
_space_group_IT_number 14
_symmetry_cell_setting monoclinic
_symmetry_space_group_name_Hall '-P 2ybc'
_symmetry_space_group_name_H-M 'P 1 21/c 1'
_atom_sites_solution_hydrogens geom
_atom_sites_solution_primary direct
_atom_sites_solution_secondary difmap
_audit_creation_method SHELXL-97
_cell_angle_alpha 90.00
_cell_angle_beta 100.9700(10)
_cell_angle_gamma 90.00
_cell_formula_units_Z 8
_cell_length_a 28.4815(16)
_cell_length_b 11.7883(7)
_cell_length_c 15.0450(9)
_cell_measurement_temperature 193(2)
_cell_volume 4959.0(5)
_computing_cell_refinement 'Bruker SMART'
_computing_data_collection 'Bruker SMART'
_computing_data_reduction 'Bruker SHELXTL'
_computing_molecular_graphics 'Bruker SHELXTL'
_computing_publication_material 'Bruker SHELXTL'
_computing_structure_refinement 'SHELXL-97 (Sheldrick, 1997)'
_computing_structure_solution 'SHELXS-97 (Sheldrick, 1990)'
_diffrn_ambient_temperature 193(2)
_diffrn_measured_fraction_theta_full 0.959
_diffrn_measured_fraction_theta_max 0.959
_diffrn_measurement_device_type 'CCD area detector'
_diffrn_measurement_method 'phi and omega scans'
_diffrn_radiation_monochromator graphite
_diffrn_radiation_source 'normal-focus sealed tube'
_diffrn_radiation_type MoK\a
_diffrn_radiation_wavelength 0.71073
_diffrn_reflns_av_R_equivalents 0.0453
_diffrn_reflns_av_sigmaI/netI 0.0721
_diffrn_reflns_limit_h_max 23
_diffrn_reflns_limit_h_min -37
_diffrn_reflns_limit_k_max 13
_diffrn_reflns_limit_k_min -15
_diffrn_reflns_limit_l_max 19
_diffrn_reflns_limit_l_min -14
_diffrn_reflns_number 30163
_diffrn_reflns_theta_full 28.29
_diffrn_reflns_theta_max 28.29
_diffrn_reflns_theta_min 1.87
_exptl_absorpt_coefficient_mu 5.842
_exptl_absorpt_correction_T_max 0.928
_exptl_absorpt_correction_T_min 0.603
_exptl_absorpt_correction_type SADABS
_exptl_crystal_colour 'pale orange'
_exptl_crystal_density_diffrn 1.621
_exptl_crystal_density_meas ?
_exptl_crystal_density_method 'not measured'
_exptl_crystal_description plate
_exptl_crystal_F_000 2392
_exptl_crystal_size_max 0.06
_exptl_crystal_size_mid 0.12
_exptl_crystal_size_min 0.16
_refine_diff_density_max 2.405
_refine_diff_density_min -2.385
_refine_diff_density_rms 0.166
_refine_ls_extinction_method none
_refine_ls_goodness_of_fit_ref 1.054
_refine_ls_hydrogen_treatment mixed
_refine_ls_matrix_type full
_refine_ls_number_parameters 499
_refine_ls_number_reflns 11800
_refine_ls_number_restraints 0
_refine_ls_restrained_S_all 1.054
_refine_ls_R_factor_all 0.1135
_refine_ls_R_factor_gt 0.0663
_refine_ls_shift/su_max 0.086
_refine_ls_shift/su_mean 0.006
_refine_ls_structure_factor_coef Fsqd
_refine_ls_weighting_details 'calc w=1/[\s^2^(Fo^2^)+(0.0486P)^2^+43.4437P] where P=(Fo^2^+2Fc^2^)/3'
_refine_ls_weighting_scheme calc
_refine_ls_wR_factor_gt 0.1226
_refine_ls_wR_factor_ref 0.1383
_reflns_number_gt 8272
_reflns_number_total 11800
_reflns_threshold_expression >2sigma(I)
_cod_data_source_file om010924a.cif
_cod_data_source_block sad_joncm05
_cod_depositor_comments
;
The following automatic conversions were performed:

'_symmetry_cell_setting' value 'Monoclinic' changed to 'monoclinic'
according to /home/saulius/struct/CIF-dictionaries/cif_core.dic
dictionary named 'cif_core.dic' version 2.4.1 from 2010-06-29.

Automatic conversion script
Id: cif_fix_values 1715 2011-07-08 13:25:40Z adriana 

The following automatic conversions were performed:

'_exptl_crystal_density_meas' value 'na' was changed to '?' - the
value is perceived as not measured.

Automatic conversion script
Id: cif_fix_values 3008 2015-01-20 13:52:24Z robertas 
;
_cod_original_sg_symbol_H-M P2(1)/c
_cod_original_formula_sum 'C24.50 H35 Cl N P Pt'
_cod_database_code 4076675

loop_
_symmetry_equiv_pos_as_xyz
'x, y, z'
'-x, y+1/2, -z+1/2'
'-x, -y, -z'
'x, -y-1/2, z-1/2'

loop_
_atom_site_label
_atom_site_type_symbol
_atom_site_fract_x
_atom_site_fract_y
_atom_site_fract_z
_atom_site_U_iso_or_equiv
_atom_site_adp_type
_atom_site_occupancy
_atom_site_symmetry_multiplicity
_atom_site_calc_flag
_atom_site_refinement_flags
C1S C 0.2256(7) -0.2940(15) 0.8123(13) 0.101(6) Uiso 1 1 d .
H1SA H 0.2352 -0.2455 0.8647 0.121 Uiso 1 1 calc R
H1SB H 0.1932 -0.2745 0.7836 0.121 Uiso 1 1 calc R
Cl1 Cl 0.2286(3) -0.4334(6) 0.8443(5) 0.151(2) Uiso 1 1 d .
Cl2 Cl 0.2654(2) -0.2757(5) 0.7341(4) 0.1217(18) Uiso 1 1 d .
Pt1 Pt 0.076104(12) 0.12903(3) 0.92797(2) 0.02760(10) Uani 1 1 d .
P11 P 0.14060(9) 0.1295(2) 1.04036(16) 0.0306(5) Uani 1 1 d .
N11 N 0.0399(3) 0.2107(7) 1.0297(5) 0.0310(18) Uani 1 1 d .
C11 C 0.0318(3) 0.0949(8) 0.8064(6) 0.030(2) Uani 1 1 d .
C21 C 0.0758(3) 0.0626(8) 0.8060(6) 0.028(2) Uani 1 1 d .
C31 C 0.1067(3) 0.0141(7) 0.7489(6) 0.0262(19) Uani 1 1 d .
C41 C 0.1564(4) 0.0256(9) 0.7718(7) 0.038(2) Uani 1 1 d .
H41A H 0.1701 0.0643 0.8242 0.045 Uiso 1 1 calc R
C51 C 0.1857(4) -0.0210(9) 0.7161(8) 0.040(3) Uani 1 1 d .
H51A H 0.2188 -0.0146 0.7327 0.048 Uiso 1 1 calc R
C61 C 0.1662(4) -0.0758(9) 0.6376(7) 0.042(3) Uani 1 1 d .
H61A H 0.1858 -0.1052 0.6004 0.050 Uiso 1 1 calc R
C71 C 0.1171(4) -0.0871(9) 0.6137(6) 0.038(2) Uani 1 1 d .
H71A H 0.1036 -0.1241 0.5603 0.045 Uiso 1 1 calc R
C81 C 0.0878(4) -0.0431(8) 0.6696(6) 0.032(2) Uani 1 1 d .
H81A H 0.0549 -0.0522 0.6534 0.038 Uiso 1 1 calc R
C91 C -0.0154(3) 0.1000(8) 0.7508(6) 0.027(2) Uani 1 1 d .
C101 C -0.0372(3) 0.0068(9) 0.7023(7) 0.035(2) Uani 1 1 d .
H10A H -0.0214 -0.0626 0.7067 0.042 Uiso 1 1 calc R
C111 C -0.0816(4) 0.0163(12) 0.6482(7) 0.050(3) Uani 1 1 d .
H11B H -0.0958 -0.0469 0.6170 0.060 Uiso 1 1 calc R
C121 C -0.1054(4) 0.1185(13) 0.6396(7) 0.056(4) Uani 1 1 d .
H12A H -0.1351 0.1250 0.6014 0.068 Uiso 1 1 calc R
C131 C -0.0855(4) 0.2091(11) 0.6870(7) 0.047(3) Uani 1 1 d .
H13A H -0.1020 0.2776 0.6810 0.056 Uiso 1 1 calc R
C141 C -0.0418(3) 0.2035(9) 0.7438(7) 0.035(2) Uani 1 1 d .
H14A H -0.0294 0.2667 0.7773 0.043 Uiso 1 1 calc R
C151 C -0.0105(4) 0.1705(11) 1.0195(8) 0.050(3) Uani 1 1 d .
H15A H -0.0254 0.2069 1.0639 0.075 Uiso 1 1 calc R
H15B H -0.0107 0.0899 1.0280 0.075 Uiso 1 1 calc R
H15C H -0.0276 0.1890 0.9599 0.075 Uiso 1 1 calc R
C161 C 0.0381(4) 0.3360(10) 1.0157(8) 0.052(3) Uani 1 1 d .
H16A H 0.0224 0.3708 1.0598 0.078 Uiso 1 1 calc R
H16B H 0.0207 0.3528 0.9560 0.078 Uiso 1 1 calc R
H16C H 0.0701 0.3651 1.0223 0.078 Uiso 1 1 calc R
C171 C 0.0654(4) 0.1857(12) 1.1229(7) 0.048(3) Uani 1 1 d .
H17A H 0.0583 0.1085 1.1381 0.058 Uiso 1 1 calc R
H17B H 0.0534 0.2358 1.1646 0.058 Uiso 1 1 calc R
C181 C 0.1194(4) 0.1996(10) 1.1359(7) 0.040(3) Uani 1 1 d .
H18A H 0.1346 0.1655 1.1927 0.048 Uiso 1 1 calc R
H18B H 0.1276 0.2796 1.1376 0.048 Uiso 1 1 calc R
C191 C 0.1631(4) -0.0094(9) 1.0840(7) 0.039(2) Uani 1 1 d .
H19A H 0.1907 0.0023 1.1331 0.047 Uiso 1 1 calc R
C201 C 0.1790(4) -0.0791(10) 1.0097(9) 0.052(3) Uani 1 1 d .
H20A H 0.1908 -0.1513 1.0337 0.079 Uiso 1 1 calc R
H20B H 0.2039 -0.0394 0.9876 0.079 Uiso 1 1 calc R
H20C H 0.1523 -0.0905 0.9610 0.079 Uiso 1 1 calc R
C211 C 0.1251(5) -0.0757(11) 1.1211(9) 0.060(4) Uani 1 1 d .
H21A H 0.1379 -0.1476 1.1438 0.090 Uiso 1 1 calc R
H21B H 0.0978 -0.0877 1.0736 0.090 Uiso 1 1 calc R
H21C H 0.1155 -0.0334 1.1692 0.090 Uiso 1 1 calc R
C221 C 0.1960(3) 0.2072(9) 1.0317(7) 0.034(2) Uani 1 1 d .
H22A H 0.2137 0.1597 0.9959 0.041 Uiso 1 1 calc R
C231 C 0.1838(4) 0.3172(10) 0.9790(8) 0.051(3) Uani 1 1 d .
H23A H 0.2128 0.3564 0.9744 0.077 Uiso 1 1 calc R
H23B H 0.1647 0.3643 1.0100 0.077 Uiso 1 1 calc R
H23C H 0.1664 0.3001 0.9194 0.077 Uiso 1 1 calc R
C241 C 0.2295(4) 0.2286(11) 1.1229(8) 0.055(3) Uani 1 1 d .
H24A H 0.2574 0.2687 1.1130 0.083 Uiso 1 1 calc R
H24B H 0.2389 0.1574 1.1519 0.083 Uiso 1 1 calc R
H24C H 0.2131 0.2732 1.1609 0.083 Uiso 1 1 calc R
Pt2 Pt 0.433236(11) 0.13398(3) 0.88515(2) 0.02503(10) Uani 1 1 d .
P12 P 0.37460(8) 0.1351(2) 0.96682(16) 0.0297(5) Uani 1 1 d .
N12 N 0.4761(3) 0.2131(6) 1.0078(5) 0.0275(17) Uani 1 1 d .
C12 C 0.4737(3) 0.0943(8) 0.7906(6) 0.0253(19) Uani 1 1 d .
C22 C 0.4289(3) 0.0623(8) 0.7642(6) 0.027(2) Uani 1 1 d .
C32 C 0.3959(3) 0.0083(8) 0.6880(6) 0.029(2) Uani 1 1 d .
C42 C 0.3468(4) 0.0016(11) 0.6871(8) 0.051(3) Uani 1 1 d .
H42A H 0.3343 0.0307 0.7351 0.062 Uiso 1 1 calc R
C52 C 0.3168(4) -0.0493(12) 0.6137(9) 0.066(4) Uani 1 1 d .
H52A H 0.2840 -0.0518 0.6123 0.080 Uiso 1 1 calc R
C62 C 0.3347(4) -0.0955(11) 0.5436(9) 0.053(3) Uani 1 1 d .
H62A H 0.3144 -0.1303 0.4957 0.064 Uiso 1 1 calc R
C72 C 0.3827(4) -0.0900(10) 0.5447(7) 0.046(3) Uani 1 1 d .
H72A H 0.3951 -0.1218 0.4976 0.055 Uiso 1 1 calc R
C82 C 0.4131(4) -0.0373(8) 0.6157(6) 0.031(2) Uani 1 1 d .
H82A H 0.4456 -0.0325 0.6147 0.038 Uiso 1 1 calc R
C92 C 0.5204(3) 0.0914(8) 0.7663(6) 0.026(2) Uani 1 1 d .
C102 C 0.5371(3) -0.0050(9) 0.7290(6) 0.032(2) Uani 1 1 d .
H10B H 0.5177 -0.0691 0.7195 0.038 Uiso 1 1 calc R
C112 C 0.5817(4) -0.0078(10) 0.7056(7) 0.042(3) Uani 1 1 d .
H11C H 0.5923 -0.0736 0.6818 0.050 Uiso 1 1 calc R
C122 C 0.6103(4) 0.0870(12) 0.7177(7) 0.050(3) Uani 1 1 d .
H12C H 0.6398 0.0867 0.6996 0.060 Uiso 1 1 calc R
C132 C 0.5949(4) 0.1835(10) 0.7570(7) 0.045(3) Uani 1 1 d .
H13B H 0.6147 0.2467 0.7672 0.054 Uiso 1 1 calc R
C142 C 0.5508(3) 0.1867(8) 0.7810(6) 0.031(2) Uani 1 1 d .
H14B H 0.5409 0.2519 0.8071 0.037 Uiso 1 1 calc R
C152 C 0.5263(3) 0.1690(10) 1.0240(7) 0.041(3) Uani 1 1 d .
H15D H 0.5445 0.2039 1.0773 0.062 Uiso 1 1 calc R
H15E H 0.5406 0.1864 0.9729 0.062 Uiso 1 1 calc R
H15F H 0.5260 0.0882 1.0324 0.062 Uiso 1 1 calc R
C162 C 0.4783(4) 0.3369(8) 0.9951(8) 0.042(3) Uani 1 1 d .
H16D H 0.4969 0.3708 1.0484 0.063 Uiso 1 1 calc R
H16E H 0.4466 0.3677 0.9845 0.063 Uiso 1 1 calc R
H16F H 0.4930 0.3528 0.9440 0.063 Uiso 1 1 calc R
C172 C 0.4554(4) 0.1862(11) 1.0886(7) 0.045(3) Uani 1 1 d .
H17C H 0.4709 0.2326 1.1389 0.054 Uiso 1 1 calc R
H17D H 0.4619 0.1073 1.1049 0.054 Uiso 1 1 calc R
C182 C 0.4019(4) 0.2062(10) 1.0736(7) 0.043(3) Uani 1 1 d .
H18C H 0.3951 0.2868 1.0696 0.052 Uiso 1 1 calc R
H18D H 0.3890 0.1751 1.1236 0.052 Uiso 1 1 calc R
C192 C 0.3595(4) -0.0065(10) 1.0080(8) 0.048(3) Uani 1 1 d .
H19B H 0.3885 -0.0318 1.0493 0.057 Uiso 1 1 calc R
C202 C 0.3502(4) -0.0961(10) 0.9331(9) 0.058(4) Uani 1 1 d .
H20D H 0.3431 -0.1674 0.9583 0.087 Uiso 1 1 calc R
H20E H 0.3782 -0.1041 0.9066 0.087 Uiso 1 1 calc R
H20F H 0.3236 -0.0730 0.8875 0.087 Uiso 1 1 calc R
C212 C 0.3199(4) -0.0040(12) 1.0661(8) 0.059(4) Uani 1 1 d .
H21D H 0.3143 -0.0796 1.0855 0.088 Uiso 1 1 calc R
H21E H 0.2909 0.0257 1.0306 0.088 Uiso 1 1 calc R
H21F H 0.3300 0.0434 1.1181 0.088 Uiso 1 1 calc R
C222 C 0.3173(3) 0.2139(9) 0.9346(7) 0.036(2) Uani 1 1 d .
H22B H 0.3029 0.2220 0.9884 0.043 Uiso 1 1 calc R
C232 C 0.2818(4) 0.1570(10) 0.8617(7) 0.044(3) Uani 1 1 d .
H23D H 0.2531 0.2016 0.8488 0.065 Uiso 1 1 calc R
H23E H 0.2744 0.0829 0.8819 0.065 Uiso 1 1 calc R
H23F H 0.2951 0.1500 0.8080 0.065 Uiso 1 1 calc R
C242 C 0.3275(5) 0.3316(11) 0.9016(12) 0.077(5) Uani 1 1 d .
H24D H 0.2980 0.3729 0.8857 0.115 Uiso 1 1 calc R
H24E H 0.3422 0.3251 0.8495 0.115 Uiso 1 1 calc R
H24F H 0.3486 0.3711 0.9489 0.115 Uiso 1 1 calc R

loop_
_atom_site_aniso_label
_atom_site_aniso_U_11
_atom_site_aniso_U_22
_atom_site_aniso_U_33
_atom_site_aniso_U_23
_atom_site_aniso_U_13
_atom_site_aniso_U_12
Pt1 0.02590(19) 0.0320(2) 0.02520(19) -0.00431(16) 0.00552(14) -0.00227(16)
P11 0.0281(12) 0.0362(14) 0.0271(12) -0.0029(11) 0.0039(9) -0.0025(11)
N11 0.026(4) 0.036(5) 0.033(5) -0.003(4) 0.009(3) -0.005(3)
C11 0.034(5) 0.030(5) 0.026(5) 0.000(4) 0.007(4) -0.004(4)
C21 0.022(5) 0.031(5) 0.033(5) -0.005(4) 0.006(4) -0.006(4)
C31 0.030(5) 0.024(5) 0.026(5) -0.001(4) 0.009(4) -0.004(4)
C41 0.033(6) 0.038(6) 0.043(6) -0.005(5) 0.009(5) -0.001(5)
C51 0.031(5) 0.046(6) 0.048(7) -0.005(5) 0.017(5) -0.002(5)
C61 0.054(7) 0.035(6) 0.046(7) -0.006(5) 0.031(5) -0.001(5)
C71 0.053(7) 0.044(6) 0.018(5) -0.005(4) 0.014(4) -0.003(5)
C81 0.035(5) 0.034(5) 0.026(5) 0.000(4) 0.006(4) -0.001(4)
C91 0.031(5) 0.033(5) 0.020(4) -0.002(4) 0.010(4) -0.004(4)
C101 0.032(5) 0.037(6) 0.040(6) -0.011(5) 0.019(4) -0.004(4)
C111 0.030(6) 0.088(10) 0.035(6) -0.028(6) 0.015(5) -0.018(6)
C121 0.024(5) 0.115(12) 0.030(6) -0.008(7) 0.007(4) 0.010(7)
C131 0.037(6) 0.073(8) 0.030(6) 0.009(6) 0.005(5) 0.017(6)
C141 0.030(5) 0.042(6) 0.038(6) 0.002(5) 0.014(4) -0.002(4)
C151 0.024(5) 0.069(8) 0.057(8) -0.016(6) 0.009(5) 0.006(5)
C161 0.055(8) 0.051(7) 0.051(7) -0.006(6) 0.013(6) -0.004(6)
C171 0.038(6) 0.077(8) 0.033(6) -0.003(6) 0.016(5) 0.001(6)
C181 0.038(6) 0.060(7) 0.022(5) -0.003(5) 0.005(4) 0.001(5)
C191 0.036(6) 0.043(6) 0.036(6) 0.005(5) 0.002(5) 0.001(5)
C201 0.041(7) 0.043(7) 0.072(9) 0.000(6) 0.007(6) 0.002(5)
C211 0.065(9) 0.052(8) 0.063(9) 0.018(6) 0.009(7) -0.017(6)
C221 0.027(5) 0.041(6) 0.036(6) -0.002(5) 0.009(4) 0.000(4)
C231 0.048(7) 0.050(7) 0.055(8) 0.010(6) 0.011(6) -0.009(6)
C241 0.037(6) 0.067(8) 0.060(8) -0.028(7) 0.005(6) -0.015(6)
Pt2 0.02310(18) 0.02757(19) 0.02441(18) -0.00206(16) 0.00451(13) 0.00019(16)
P12 0.0269(12) 0.0336(13) 0.0293(12) -0.0011(11) 0.0074(9) -0.0001(11)
N12 0.025(4) 0.032(4) 0.026(4) 0.001(3) 0.006(3) -0.001(3)
C12 0.019(4) 0.028(5) 0.027(5) -0.003(4) 0.000(3) 0.004(4)
C22 0.027(5) 0.030(5) 0.025(5) 0.000(4) 0.006(4) 0.004(4)
C32 0.028(5) 0.029(5) 0.030(5) 0.001(4) 0.004(4) 0.000(4)
C42 0.039(6) 0.076(9) 0.040(7) -0.019(6) 0.010(5) -0.009(6)
C52 0.036(7) 0.090(11) 0.064(9) -0.024(8) -0.012(6) -0.002(7)
C62 0.043(7) 0.056(8) 0.055(8) -0.013(6) -0.007(6) 0.000(6)
C72 0.059(8) 0.049(7) 0.026(6) -0.005(5) 0.001(5) 0.009(6)
C82 0.036(6) 0.033(5) 0.024(5) 0.000(4) 0.000(4) 0.007(4)
C92 0.023(5) 0.036(5) 0.019(4) 0.003(4) 0.001(3) 0.010(4)
C102 0.036(5) 0.042(6) 0.016(4) -0.001(4) 0.004(4) 0.004(4)
C112 0.027(5) 0.066(8) 0.030(6) -0.012(5) 0.000(4) 0.020(5)
C122 0.023(5) 0.092(10) 0.037(6) -0.005(6) 0.009(4) 0.004(6)
C132 0.038(6) 0.058(7) 0.036(6) 0.007(5) 0.000(5) -0.015(5)
C142 0.028(5) 0.033(5) 0.030(5) 0.003(4) 0.001(4) -0.001(4)
C152 0.026(5) 0.057(7) 0.038(6) -0.008(5) 0.001(4) 0.001(5)
C162 0.048(7) 0.032(6) 0.044(6) -0.003(5) 0.006(5) -0.006(5)
C172 0.045(7) 0.065(8) 0.026(6) -0.011(5) 0.007(5) -0.016(6)
C182 0.036(6) 0.062(7) 0.036(6) -0.008(5) 0.016(5) -0.003(5)
C192 0.034(6) 0.055(7) 0.053(7) 0.020(6) 0.007(5) -0.006(5)
C202 0.042(7) 0.035(6) 0.092(10) 0.000(6) -0.003(7) -0.004(5)
C212 0.044(7) 0.084(10) 0.048(8) 0.038(7) 0.010(6) -0.006(6)
C222 0.030(5) 0.039(6) 0.042(6) -0.002(5) 0.015(4) 0.003(4)
C232 0.029(5) 0.058(7) 0.041(6) 0.001(5) 0.000(5) 0.014(5)
C242 0.044(8) 0.050(8) 0.134(15) 0.020(8) 0.009(8) 0.008(6)

loop_
_atom_type_symbol
_atom_type_description
_atom_type_scat_dispersion_real
_atom_type_scat_dispersion_imag
_atom_type_scat_source
C C 0.0033 0.0016 'International Tables Vol C Tables 4.2.6.8 and 6.1.1.4'
H H 0.0000 0.0000 'International Tables Vol C Tables 4.2.6.8 and 6.1.1.4'
N N 0.0061 0.0033 'International Tables Vol C Tables 4.2.6.8 and 6.1.1.4'
P P 0.1023 0.0942 'International Tables Vol C Tables 4.2.6.8 and 6.1.1.4'
Pt Pt -1.7033 8.3905 'International Tables Vol C Tables 4.2.6.8 and 6.1.1.4'
Cl Cl 0.1484 0.1585 'International Tables Vol C Tables 4.2.6.8 and 6.1.1.4'

loop_
_geom_angle_atom_site_label_1
_geom_angle_atom_site_label_2
_geom_angle_atom_site_label_3
_geom_angle
Cl1 C1S Cl2 107.2(10)
C21 Pt1 C11 37.8(4)
C21 Pt1 N11 152.0(3)
C11 Pt1 N11 114.3(3)
C21 Pt1 P11 123.6(3)
C11 Pt1 P11 161.1(3)
N11 Pt1 P11 84.3(2)
C191 P11 C221 102.8(5)
C191 P11 C181 105.3(5)
C221 P11 C181 104.0(5)
C191 P11 Pt1 116.6(4)
C221 P11 Pt1 122.3(3)
C181 P11 Pt1 104.1(3)
C171 N11 C151 108.9(8)
C171 N11 C161 109.1(9)
C151 N11 C161 107.1(8)
C171 N11 Pt1 111.0(6)
C151 N11 Pt1 110.8(6)
C161 N11 Pt1 109.9(6)
C21 C11 C91 142.7(9)
C21 C11 Pt1 68.6(6)
C91 C11 Pt1 148.7(7)
C11 C21 C31 143.3(9)
C11 C21 Pt1 73.6(6)
C31 C21 Pt1 143.0(7)
C81 C31 C41 117.9(9)
C81 C31 C21 121.3(8)
C41 C31 C21 120.8(8)
C31 C41 C51 120.3(10)
C61 C51 C41 120.7(10)
C71 C61 C51 119.7(10)
C61 C71 C81 119.9(9)
C31 C81 C71 121.6(9)
C101 C91 C11 122.9(9)
C101 C91 C141 117.2(9)
C11 C91 C141 119.9(9)
C111 C101 C91 120.9(10)
C101 C111 C121 120.6(11)
C131 C121 C111 119.6(10)
C121 C131 C141 122.2(11)
C131 C141 C91 119.4(10)
N11 C171 C181 113.7(8)
C171 C181 P11 108.8(7)
C211 C191 C201 108.8(10)
C211 C191 P11 111.3(8)
C201 C191 P11 110.5(8)
C231 C221 C241 111.5(9)
C231 C221 P11 110.1(7)
C241 C221 P11 114.3(8)
C22 Pt2 C12 38.0(3)
C22 Pt2 N12 150.3(3)
C12 Pt2 N12 112.4(3)
C22 Pt2 P12 125.3(3)
C12 Pt2 P12 162.4(3)
N12 Pt2 P12 83.8(2)
C222 P12 C182 101.7(5)
C222 P12 C192 106.8(5)
C182 P12 C192 101.7(5)
C222 P12 Pt2 124.4(3)
C182 P12 Pt2 104.1(3)
C192 P12 Pt2 114.8(4)
C162 N12 C172 110.6(8)
C162 N12 C152 107.5(8)
C172 N12 C152 108.0(8)
C162 N12 Pt2 109.8(6)
C172 N12 Pt2 110.5(6)
C152 N12 Pt2 110.4(6)
C22 C12 C92 143.3(9)
C22 C12 Pt2 68.6(6)
C92 C12 Pt2 147.9(7)
C12 C22 C32 142.5(9)
C12 C22 Pt2 73.4(6)
C32 C22 Pt2 144.0(7)
C82 C32 C42 118.3(9)
C82 C32 C22 120.4(9)
C42 C32 C22 121.3(9)
C32 C42 C52 119.5(11)
C62 C52 C42 121.2(12)
C52 C62 C72 119.4(11)
C62 C72 C82 120.5(11)
C32 C82 C72 121.1(10)
C102 C92 C142 117.9(9)
C102 C92 C12 121.5(9)
C142 C92 C12 120.6(9)
C112 C102 C92 121.5(10)
C102 C112 C122 119.9(10)
C132 C122 C112 119.5(10)
C122 C132 C142 121.0(10)
C132 C142 C92 120.1(10)
N12 C172 C182 113.0(9)
C172 C182 P12 107.7(7)
C202 C192 C212 112.7(10)
C202 C192 P12 113.1(8)
C212 C192 P12 114.2(9)
C242 C222 C232 108.3(10)
C242 C222 P12 109.2(7)
C232 C222 P12 113.8(7)

loop_
_geom_bond_atom_site_label_1
_geom_bond_atom_site_label_2
_geom_bond_distance
C1S Cl1 1.710(19)
C1S Cl2 1.795(18)
Pt1 C21 1.994(9)
Pt1 C11 2.054(9)
Pt1 N11 2.221(8)
Pt1 P11 2.247(2)
P11 C191 1.834(11)
P11 C221 1.851(10)
P11 C181 1.856(10)
N11 C171 1.481(13)
N11 C151 1.490(12)
N11 C161 1.492(14)
C11 C21 1.312(13)
C11 C91 1.443(13)
C21 C31 1.458(13)
C31 C81 1.387(12)
C31 C41 1.398(13)
C41 C51 1.403(14)
C51 C61 1.369(15)
C61 C71 1.383(15)
C71 C81 1.392(13)
C91 C101 1.399(13)
C91 C141 1.426(13)
C101 C111 1.372(14)
C111 C121 1.376(18)
C121 C131 1.347(17)
C131 C141 1.372(14)
C171 C181 1.522(14)
C191 C211 1.525(15)
C191 C201 1.524(15)
C221 C231 1.526(15)
C221 C241 1.535(14)
Pt2 C22 1.989(9)
Pt2 C12 2.048(9)
Pt2 N12 2.215(7)
Pt2 P12 2.254(2)
P12 C222 1.859(10)
P12 C182 1.847(11)
P12 C192 1.860(11)
N12 C162 1.475(12)
N12 C172 1.483(12)
N12 C152 1.497(12)
C12 C22 1.316(12)
C12 C92 1.446(12)
C22 C32 1.481(12)
C32 C82 1.384(13)
C32 C42 1.396(14)
C42 C52 1.398(15)
C52 C62 1.368(18)
C62 C72 1.365(16)
C72 C82 1.387(14)
C92 C102 1.391(13)
C92 C142 1.410(13)
C102 C112 1.382(14)
C112 C122 1.375(16)
C122 C132 1.392(17)
C132 C142 1.371(14)
C172 C182 1.516(15)
C192 C202 1.530(17)
C192 C212 1.552(16)
C222 C242 1.519(16)
C222 C232 1.501(14)
